data_7030605
loop_
_publ_author_name
'Khamker, Qudsia'
'Champouret, Yohan D. M.'
'Singh, Kuldip'
'Solan, Gregory A.'

_publ_section_title
;
 Bis(imino)quaterpyridine-bearing multimetallic late transition metal
 complexes as ethylene oligomerisation catalysts
;
_journal_coden_ASTM DTARAF
_journal_issue 41
_journal_name_full 'Dalton Transactions'
_journal_page_first 8935
_journal_page_last 8944
_journal_paper_doi 10.1039/b910181k
_journal_year 2009
_chemical_formula_moiety '(C112 H134 Br6 Co4 N14 O)(Co Br4)18(C H3 CN)'
_chemical_formula_sum 'C148 H190 Br10 Co5 N32 O'
_chemical_formula_weight 3527.07
_space_group_IT_number 2
_symmetry_cell_setting triclinic
_symmetry_space_group_name_Hall '-P 1'
_symmetry_space_group_name_H-M 'P -1'
_atom_sites_solution_hydrogens geom
_atom_sites_solution_primary direct
_atom_sites_solution_secondary difmap
_audit_creation_method SHELXL-97
_cell_angle_alpha 103.258(7)
_cell_angle_beta 92.899(7)
_cell_angle_gamma 90.486(7)
_cell_formula_units_Z 2
_cell_length_a 16.391(6)
_cell_length_b 16.542(6)
_cell_length_c 26.641(10)
_cell_measurement_reflns_used 855
_cell_measurement_temperature 150(2)
_cell_measurement_theta_max 23.368
_cell_measurement_theta_min 2.608
_cell_volume 7020(4)
_computing_cell_refinement 'Bruker SMART'
_computing_data_collection 'Bruker SMART'
_computing_data_reduction 'Bruker SHELXTL'
_computing_molecular_graphics 'Bruker SHELXTL'
_computing_publication_material 'Bruker SHELXTL'
_computing_structure_refinement 'SHELXL-97 (Sheldrick, 1997)'
_computing_structure_solution 'SHELXS-97 (Sheldrick, 1990)'
_diffrn_ambient_temperature 150(2)
_diffrn_measured_fraction_theta_full 0.985
_diffrn_measured_fraction_theta_max 0.985
_diffrn_measurement_device_type 'Bruker Apex 2000 CCD area detector'
_diffrn_measurement_method 'phi and omega scans'
_diffrn_radiation_monochromator graphite
_diffrn_radiation_source 'fine-focus sealed tube'
_diffrn_radiation_type MoK\a
_diffrn_radiation_wavelength 0.71073
_diffrn_reflns_av_R_equivalents 0.0821
_diffrn_reflns_av_sigmaI/netI 0.2827
_diffrn_reflns_limit_h_max 20
_diffrn_reflns_limit_h_min -20
_diffrn_reflns_limit_k_max 20
_diffrn_reflns_limit_k_min -20
_diffrn_reflns_limit_l_max 32
_diffrn_reflns_limit_l_min -32
_diffrn_reflns_number 54642
_diffrn_reflns_theta_full 26.00
_diffrn_reflns_theta_max 26.00
_diffrn_reflns_theta_min 0.79
_exptl_absorpt_coefficient_mu 3.491
_exptl_absorpt_correction_T_max 0.862
_exptl_absorpt_correction_T_min 0.512
_exptl_absorpt_correction_type empirical
_exptl_absorpt_process_details
;
absorption correction based on 8755 reflections(SADABS);Rint 0.1154 before
correction and 0.0387 after.
;
_exptl_crystal_colour green
_exptl_crystal_density_diffrn 1.668
_exptl_crystal_density_method 'not measured'
_exptl_crystal_description block
_exptl_crystal_F_000 3590
_exptl_crystal_size_max 0.31
_exptl_crystal_size_mid 0.29
_exptl_crystal_size_min 0.14
_refine_diff_density_max 1.002
_refine_diff_density_min -0.670
_refine_diff_density_rms 0.105
_refine_ls_extinction_method none
_refine_ls_goodness_of_fit_ref 0.668
_refine_ls_hydrogen_treatment constr
_refine_ls_matrix_type full
_refine_ls_number_parameters 1308
_refine_ls_number_reflns 27195
_refine_ls_number_restraints 0
_refine_ls_restrained_S_all 0.668
_refine_ls_R_factor_all 0.1592
_refine_ls_R_factor_gt 0.0579
_refine_ls_shift/su_max 0.001
_refine_ls_shift/su_mean 0.000
_refine_ls_structure_factor_coef Fsqd
_refine_ls_weighting_details 'calc w=1/[\s^2^(Fo^2^)+(0.0607P)^2^+0.0000P] where P=(Fo^2^+2Fc^2^)/3'
_refine_ls_weighting_scheme calc
_refine_ls_wR_factor_gt 0.1308
_refine_ls_wR_factor_ref 0.1469
_reflns_number_gt 7866
_reflns_number_total 27195
_reflns_threshold_expression >2sigma(I)
_cod_duplicate_entry 7002527
_cod_data_source_file b910181k.txt
_cod_data_source_block 09032
_cod_depositor_comments
;
The following automatic conversions were performed:

'_symmetry_cell_setting' value 'Triclinic' changed to 'triclinic'
according to
/usr/data/users/saulius/automatic-downloads/retrospective/RSC/lib/dictionaries/cif_core.dic
dictionary named 'cif_core.dic' version 2.4.2 from 2011-04-26.

Automatic conversion script
Id: cif_fix_values 2281 2013-09-26 08:29:07Z andrius 
;
_cod_original_cell_volume 7020(5)
_cod_original_sg_symbol_H-M P-1
_cod_database_code 7030605

loop_
_symmetry_equiv_pos_as_xyz
'x, y, z'
'-x, -y, -z'

loop_
_atom_site_label
_atom_site_type_symbol
_atom_site_fract_x
_atom_site_fract_y
_atom_site_fract_z
_atom_site_U_iso_or_equiv
_atom_site_adp_type
_atom_site_occupancy
_atom_site_symmetry_multiplicity
_atom_site_calc_flag
_atom_site_refinement_flags
Co1 Co 0.88407(7) 0.34300(6) 0.06665(4) 0.0418(3) Uani 1 1 d .
Co2 Co 1.04632(7) 0.18640(6) 0.10865(4) 0.0498(3) Uani 1 1 d .
Br1 Br 0.81144(5) 0.35009(5) -0.01721(3) 0.0497(3) Uani 1 1 d .
Br2 Br 0.98706(6) 0.31832(5) 0.14450(3) 0.0602(3) Uani 1 1 d .
Br3 Br 1.17619(6) 0.18567(6) 0.07253(4) 0.0632(3) Uani 1 1 d .
N1 N 0.7950(4) 0.4130(4) 0.1233(2) 0.0463(19) Uani 1 1 d .
N2 N 0.9322(4) 0.4616(3) 0.0887(2) 0.0329(16) Uani 1 1 d .
N3 N 1.0014(4) 0.3359(4) 0.0281(2) 0.0358(17) Uani 1 1 d .
N4 N 0.9765(4) 0.1579(4) 0.0304(2) 0.0432(19) Uani 1 1 d .
N5 N 0.9670(4) 0.0936(4) 0.1126(3) 0.0428(19) Uani 1 1 d .
N6 N 1.0762(5) 0.1560(4) 0.1858(3) 0.051(2) Uani 1 1 d .
N7 N 0.8171(5) 0.2374(5) 0.0682(3) 0.053(2) Uani 1 1 d .
C1 C 0.7189(7) 0.3819(5) 0.1390(3) 0.052(3) Uani 1 1 d .
C2 C 0.7216(8) 0.3450(6) 0.1825(4) 0.070(3) Uani 1 1 d .
C3 C 0.6520(9) 0.3114(6) 0.1963(5) 0.086(4) Uani 1 1 d .
H3 H 0.6555 0.2872 0.2254 0.103 Uiso 1 1 calc R
C4 C 0.5781(9) 0.3108(8) 0.1707(6) 0.097(4) Uani 1 1 d .
C5 C 0.5783(7) 0.3482(6) 0.1290(5) 0.071(3) Uani 1 1 d .
H5 H 0.5277 0.3489 0.1102 0.086 Uiso 1 1 calc R
C6 C 0.6458(7) 0.3850(6) 0.1121(4) 0.061(3) Uani 1 1 d .
C7 C 0.6384(6) 0.4271(6) 0.0668(4) 0.062(3) Uani 1 1 d .
H7 H 0.6948 0.4371 0.0565 0.074 Uiso 1 1 calc R
C8 C 0.5976(6) 0.5114(6) 0.0836(3) 0.086(3) Uani 1 1 d .
H8A H 0.5420 0.5029 0.0935 0.129 Uiso 1 1 calc R
H8B H 0.5956 0.5394 0.0549 0.129 Uiso 1 1 calc R
H8C H 0.6292 0.5458 0.1132 0.129 Uiso 1 1 calc R
C9 C 0.5910(5) 0.3748(6) 0.0202(4) 0.091(4) Uani 1 1 d .
H9A H 0.6118 0.3182 0.0127 0.137 Uiso 1 1 calc R
H9B H 0.5974 0.3991 -0.0097 0.137 Uiso 1 1 calc R
H9C H 0.5330 0.3733 0.0273 0.137 Uiso 1 1 calc R
C10 C 0.8055(7) 0.3449(6) 0.2149(4) 0.080(3) Uani 1 1 d .
H10 H 0.8499 0.3696 0.1985 0.096 Uiso 1 1 calc R
C11 C 0.7983(7) 0.3961(7) 0.2725(4) 0.123(5) Uani 1 1 d .
H11A H 0.7842 0.4535 0.2725 0.185 Uiso 1 1 calc R
H11B H 0.8507 0.3956 0.2919 0.185 Uiso 1 1 calc R
H11C H 0.7557 0.3708 0.2888 0.185 Uiso 1 1 calc R
C12 C 0.8279(7) 0.2544(6) 0.2181(4) 0.101(4) Uani 1 1 d .
H12A H 0.8792 0.2556 0.2388 0.152 Uiso 1 1 calc R
H12B H 0.8343 0.2205 0.1832 0.152 Uiso 1 1 calc R
H12C H 0.7842 0.2303 0.2342 0.152 Uiso 1 1 calc R
C13 C 0.5051(8) 0.2689(7) 0.1899(6) 0.114(5) Uani 1 1 d .
H13 H 0.5030 0.2946 0.2276 0.137 Uiso 1 1 calc R
C14 C 0.4293(8) 0.2866(7) 0.1664(5) 0.132(5) Uani 1 1 d .
H14A H 0.4248 0.3468 0.1706 0.199 Uiso 1 1 calc R
H14B H 0.3842 0.2657 0.1830 0.199 Uiso 1 1 calc R
H14C H 0.4269 0.2595 0.1296 0.199 Uiso 1 1 calc R
C15 C 0.5248(9) 0.1778(8) 0.1854(7) 0.217(9) Uani 1 1 d .
H15A H 0.4761 0.1479 0.1919 0.325 Uiso 1 1 calc R
H15B H 0.5689 0.1735 0.2109 0.325 Uiso 1 1 calc R
H15C H 0.5422 0.1536 0.1506 0.325 Uiso 1 1 calc R
C16 C 0.7751(5) 0.5502(5) 0.1816(3) 0.059(3) Uani 1 1 d .
H16A H 0.7225 0.5259 0.1872 0.089 Uiso 1 1 calc R
H16B H 0.7656 0.6006 0.1689 0.089 Uiso 1 1 calc R
H16C H 0.8081 0.5643 0.2143 0.089 Uiso 1 1 calc R
C17 C 0.8197(6) 0.4885(5) 0.1424(3) 0.045(2) Uani 1 1 d .
C18 C 0.8947(5) 0.5169(5) 0.1239(3) 0.036(2) Uani 1 1 d .
C19 C 0.9305(5) 0.5967(5) 0.1417(3) 0.045(2) Uani 1 1 d .
H19 H 0.9039 0.6375 0.1662 0.054 Uiso 1 1 calc R
C20 C 1.0008(5) 0.6149(5) 0.1246(3) 0.047(2) Uani 1 1 d .
H20 H 1.0248 0.6687 0.1368 0.056 Uiso 1 1 calc R
C21 C 1.0393(5) 0.5564(5) 0.0893(3) 0.044(2) Uani 1 1 d .
H21 H 1.0903 0.5685 0.0770 0.053 Uiso 1 1 calc R
C22 C 1.0017(5) 0.4789(5) 0.0720(3) 0.031(2) Uani 1 1 d .
C23 C 1.0388(5) 0.4103(5) 0.0343(3) 0.036(2) Uani 1 1 d .
C24 C 1.1042(5) 0.4196(5) 0.0064(3) 0.044(2) Uani 1 1 d .
H24 H 1.1286 0.4733 0.0112 0.053 Uiso 1 1 calc R
C25 C 1.1368(5) 0.3550(5) -0.0286(3) 0.046(2) Uani 1 1 d .
H25 H 1.1831 0.3615 -0.0474 0.055 Uiso 1 1 calc R
C26 C 1.0964(6) 0.2803(6) -0.0337(3) 0.055(3) Uani 1 1 d .
H26 H 1.1147 0.2333 -0.0579 0.066 Uiso 1 1 calc R
C27 C 1.0309(5) 0.2702(5) -0.0056(3) 0.034(2) Uani 1 1 d .
C28 C 0.9877(5) 0.1880(5) -0.0111(4) 0.044(2) Uani 1 1 d .
C29 C 0.9606(6) 0.1487(5) -0.0627(3) 0.060(3) Uani 1 1 d .
H29 H 0.9717 0.1717 -0.0912 0.072 Uiso 1 1 calc R
C30 C 0.9179(6) 0.0762(6) -0.0683(4) 0.070(3) Uani 1 1 d .
H30 H 0.9004 0.0457 -0.1019 0.084 Uiso 1 1 calc R
C31 C 0.8995(5) 0.0462(5) -0.0258(4) 0.053(3) Uani 1 1 d .
H31 H 0.8659 -0.0022 -0.0300 0.063 Uiso 1 1 calc R
C32 C 0.9307(5) 0.0876(5) 0.0242(3) 0.048(2) Uani 1 1 d .
C33 C 0.9172(6) 0.0580(5) 0.0716(3) 0.047(2) Uani 1 1 d .
C34 C 0.8578(6) -0.0002(5) 0.0753(4) 0.058(3) Uani 1 1 d .
H34 H 0.8227 -0.0245 0.0462 0.070 Uiso 1 1 calc R
C35 C 0.8504(6) -0.0217(6) 0.1205(4) 0.063(3) Uani 1 1 d .
H35 H 0.8100 -0.0616 0.1236 0.076 Uiso 1 1 calc R
C36 C 0.9008(6) 0.0140(5) 0.1618(4) 0.055(3) Uani 1 1 d .
H36 H 0.8957 -0.0002 0.1941 0.066 Uiso 1 1 calc R
C37 C 0.9595(6) 0.0711(5) 0.1563(3) 0.045(2) Uani 1 1 d .
C38 C 1.0220(6) 0.1093(5) 0.1980(4) 0.051(3) Uani 1 1 d .
C39 C 1.0208(5) 0.0845(5) 0.2492(3) 0.065(3) Uani 1 1 d .
H39A H 1.0744 0.0967 0.2676 0.098 Uiso 1 1 calc R
H39B H 1.0083 0.0249 0.2432 0.098 Uiso 1 1 calc R
H39C H 0.9789 0.1158 0.2700 0.098 Uiso 1 1 calc R
C40 C 1.1492(7) 0.1814(6) 0.2218(3) 0.062(3) Uani 1 1 d .
C41 C 1.1431(8) 0.2525(6) 0.2643(4) 0.100(4) Uani 1 1 d .
C42 C 1.2085(9) 0.2723(7) 0.3004(4) 0.121(5) Uani 1 1 d .
H42 H 1.2060 0.3179 0.3293 0.145 Uiso 1 1 calc R
C43 C 1.2794(10) 0.2229(8) 0.2930(6) 0.121(6) Uani 1 1 d .
C44 C 1.2836(7) 0.1564(7) 0.2496(4) 0.083(4) Uani 1 1 d .
H44 H 1.3318 0.1248 0.2439 0.100 Uiso 1 1 calc R
C45 C 1.2177(7) 0.1381(6) 0.2160(4) 0.061(3) Uani 1 1 d .
C46 C 1.0639(9) 0.3064(7) 0.2764(5) 0.140(6) Uani 1 1 d .
H46 H 1.0212 0.2830 0.2486 0.168 Uiso 1 1 calc R
C47 C 1.0286(10) 0.3005(8) 0.3289(4) 0.181(8) Uani 1 1 d .
H47A H 1.0289 0.2426 0.3320 0.272 Uiso 1 1 calc R
H47B H 0.9725 0.3205 0.3302 0.272 Uiso 1 1 calc R
H47C H 1.0624 0.3348 0.3575 0.272 Uiso 1 1 calc R
C48 C 1.0916(10) 0.3994(6) 0.2684(5) 0.204(9) Uani 1 1 d .
H48A H 1.0432 0.4339 0.2686 0.306 Uiso 1 1 calc R
H48B H 1.1172 0.3931 0.2353 0.306 Uiso 1 1 calc R
H48C H 1.1305 0.4260 0.2966 0.306 Uiso 1 1 calc R
C49 C 1.3577(12) 0.2434(10) 0.3345(7) 0.201(10) Uani 1 1 d .
H49 H 1.3350 0.2886 0.3614 0.241 Uiso 1 1 calc R
C50 C 1.4173(13) 0.2809(16) 0.3224(9) 0.38(2) Uani 1 1 d .
H50A H 1.4676 0.2520 0.3283 0.572 Uiso 1 1 calc R
H50B H 1.4205 0.3378 0.3437 0.572 Uiso 1 1 calc R
H50C H 1.4107 0.2823 0.2859 0.572 Uiso 1 1 calc R
C51 C 1.3643(8) 0.1762(8) 0.3631(5) 0.156(6) Uani 1 1 d .
H51A H 1.4052 0.1925 0.3919 0.234 Uiso 1 1 calc R
H51B H 1.3810 0.1249 0.3398 0.234 Uiso 1 1 calc R
H51C H 1.3113 0.1671 0.3765 0.234 Uiso 1 1 calc R
C52 C 1.2237(5) 0.0637(7) 0.1709(4) 0.070(3) Uani 1 1 d .
H52 H 1.1803 0.0690 0.1441 0.083 Uiso 1 1 calc R
C53 C 1.3059(6) 0.0579(6) 0.1452(4) 0.095(4) Uani 1 1 d .
H53A H 1.3191 0.1111 0.1370 0.142 Uiso 1 1 calc R
H53B H 1.3022 0.0141 0.1133 0.142 Uiso 1 1 calc R
H53C H 1.3488 0.0446 0.1688 0.142 Uiso 1 1 calc R
C54 C 1.2064(5) -0.0197(5) 0.1875(4) 0.076(3) Uani 1 1 d .
H54A H 1.2466 -0.0254 0.2149 0.114 Uiso 1 1 calc R
H54B H 1.2106 -0.0666 0.1577 0.114 Uiso 1 1 calc R
H54C H 1.1513 -0.0190 0.2002 0.114 Uiso 1 1 calc R
C55 C 0.7607(7) 0.2006(6) 0.0730(4) 0.068(3) Uani 1 1 d .
C56 C 0.6872(6) 0.1497(7) 0.0798(4) 0.108(4) Uani 1 1 d .
H56A H 0.6750 0.1069 0.0480 0.162 Uiso 1 1 calc R
H56B H 0.6401 0.1859 0.0870 0.162 Uiso 1 1 calc R
H56C H 0.6985 0.1231 0.1086 0.162 Uiso 1 1 calc R
Co1A Co 0.21806(9) 0.84656(9) 0.47126(5) 0.0804(5) Uani 1 1 d .
Co2A Co 0.40962(7) 0.84054(8) 0.30153(5) 0.0616(4) Uani 1 1 d .
Br1A Br 0.36183(7) 0.82116(7) 0.47467(4) 0.0863(4) Uani 1 1 d .
Br2A Br 0.17797(7) 0.97592(7) 0.53144(4) 0.0975(4) Uani 1 1 d .
Br3A Br 0.42443(6) 0.96159(6) 0.25936(4) 0.0754(3) Uani 1 1 d .
N1A N 0.1887(6) 0.7466(6) 0.5109(3) 0.085(3) Uani 1 1 d .
N2A N 0.1000(5) 0.8105(6) 0.4460(3) 0.076(3) Uani 1 1 d .
N3A N 0.1976(5) 0.8997(5) 0.4016(3) 0.061(2) Uani 1 1 d .
N4A N 0.3973(5) 0.9336(4) 0.3776(3) 0.059(2) Uani 1 1 d .
N5A N 0.5289(5) 0.8577(5) 0.3305(3) 0.065(2) Uani 1 1 d .
N6A N 0.4813(5) 0.7424(4) 0.2507(3) 0.061(2) Uani 1 1 d .
N7A N 0.3029(5) 0.7963(5) 0.2575(3) 0.071(3) Uani 1 1 d .
O1 O 0.3780(3) 0.7516(3) 0.3460(2) 0.0675(18) Uani 1 1 d .
C1A C 0.2410(7) 0.6965(8) 0.5357(5) 0.097(4) Uani 1 1 d .
C2A C 0.2556(8) 0.6155(8) 0.5090(4) 0.102(4) Uani 1 1 d .
C3A C 0.3088(7) 0.5697(8) 0.5339(4) 0.119(5) Uani 1 1 d .
H3A H 0.3197 0.5141 0.5169 0.143 Uiso 1 1 calc R
C4A C 0.3466(8) 0.6022(9) 0.5828(5) 0.111(4) Uani 1 1 d .
C5A C 0.3266(8) 0.6830(7) 0.6077(4) 0.103(4) Uani 1 1 d .
H5A H 0.3496 0.7050 0.6416 0.124 Uiso 1 1 calc R
C6A C 0.2747(8) 0.7331(7) 0.5856(4) 0.089(4) Uani 1 1 d .
C7A C 0.2554(8) 0.8163(6) 0.6130(4) 0.096(4) Uani 1 1 d .
H7A H 0.2342 0.8474 0.5871 0.115 Uiso 1 1 calc R
C8A C 0.1879(10) 0.8116(7) 0.6500(5) 0.169(7) Uani 1 1 d .
H8A1 H 0.1371 0.7909 0.6301 0.253 Uiso 1 1 calc R
H8A2 H 0.1794 0.8670 0.6716 0.253 Uiso 1 1 calc R
H8A3 H 0.2041 0.7737 0.6720 0.253 Uiso 1 1 calc R
C9A C 0.3340(9) 0.8635(7) 0.6420(5) 0.164(6) Uani 1 1 d .
H9A1 H 0.3639 0.8271 0.6605 0.246 Uiso 1 1 calc R
H9A2 H 0.3180 0.9136 0.6668 0.246 Uiso 1 1 calc R
H9A3 H 0.3691 0.8791 0.6170 0.246 Uiso 1 1 calc R
C10A C 0.2217(10) 0.5779(10) 0.4531(5) 0.155(7) Uani 1 1 d .
H10A H 0.1817 0.6170 0.4425 0.186 Uiso 1 1 calc R
C11A C 0.2890(7) 0.5639(8) 0.4164(4) 0.129(5) Uani 1 1 d .
H11D H 0.3117 0.6176 0.4135 0.193 Uiso 1 1 calc R
H11E H 0.2674 0.5331 0.3823 0.193 Uiso 1 1 calc R
H11F H 0.3321 0.5318 0.4292 0.193 Uiso 1 1 calc R
C12A C 0.1776(10) 0.4920(11) 0.4498(6) 0.229(11) Uani 1 1 d .
H12D H 0.1541 0.4705 0.4146 0.344 Uiso 1 1 calc R
H12E H 0.1340 0.4994 0.4741 0.344 Uiso 1 1 calc R
H12F H 0.2172 0.4526 0.4584 0.344 Uiso 1 1 calc R
C13A C 0.4123(15) 0.5510(10) 0.6037(7) 0.192(11) Uani 1 1 d .
H13A H 0.4333 0.5847 0.6381 0.231 Uiso 1 1 calc R
C14A C 0.3634(12) 0.4775(11) 0.6136(5) 0.228(10) Uani 1 1 d .
H14D H 0.3566 0.4342 0.5816 0.341 Uiso 1 1 calc R
H14E H 0.3096 0.4962 0.6254 0.341 Uiso 1 1 calc R
H14F H 0.3927 0.4550 0.6402 0.341 Uiso 1 1 calc R
C15A C 0.4867(11) 0.5196(14) 0.5730(7) 0.239(13) Uani 1 1 d .
H15D H 0.4694 0.4986 0.5365 0.359 Uiso 1 1 calc R
H15E H 0.5118 0.4748 0.5864 0.359 Uiso 1 1 calc R
H15F H 0.5265 0.5653 0.5762 0.359 Uiso 1 1 calc R
C16A C 0.0654(7) 0.6707(8) 0.5364(4) 0.124(5) Uani 1 1 d .
H16D H 0.1054 0.6384 0.5517 0.186 Uiso 1 1 calc R
H16E H 0.0283 0.6328 0.5116 0.186 Uiso 1 1 calc R
H16F H 0.0338 0.7042 0.5637 0.186 Uiso 1 1 calc R
C17A C 0.1117(10) 0.7300(7) 0.5075(4) 0.086(4) Uani 1 1 d .
C18A C 0.0551(9) 0.7698(8) 0.4737(4) 0.086(4) Uani 1 1 d .
C19A C -0.0312(7) 0.7662(8) 0.4670(5) 0.099(4) Uani 1 1 d .
H19A H -0.0630 0.7389 0.4873 0.119 Uiso 1 1 calc R
C20A C -0.0679(9) 0.8026(9) 0.4310(6) 0.118(5) Uani 1 1 d .
H20A H -0.1258 0.8010 0.4266 0.142 Uiso 1 1 calc R
C21A C -0.0227(8) 0.8417(8) 0.4006(5) 0.097(4) Uani 1 1 d .
H21A H -0.0482 0.8664 0.3752 0.117 Uiso 1 1 calc R
C22A C 0.0621(9) 0.8432(7) 0.4090(4) 0.080(4) Uani 1 1 d .
C23A C 0.1209(7) 0.8830(6) 0.3818(4) 0.060(3) Uani 1 1 d .
C24A C 0.0945(7) 0.9024(7) 0.3353(4) 0.079(4) Uani 1 1 d .
H24A H 0.0393 0.8930 0.3224 0.095 Uiso 1 1 calc R
C25A C 0.1515(7) 0.9355(6) 0.3090(4) 0.078(3) Uani 1 1 d .
H25A H 0.1365 0.9456 0.2761 0.093 Uiso 1 1 calc R
C26A C 0.2309(6) 0.9543(5) 0.3301(4) 0.065(3) Uani 1 1 d .
H26A H 0.2694 0.9804 0.3131 0.078 Uiso 1 1 calc R
C27A C 0.2516(7) 0.9340(6) 0.3758(4) 0.056(3) Uani 1 1 d .
C28A C 0.3315(7) 0.9627(6) 0.4009(4) 0.067(3) Uani 1 1 d .
C29A C 0.3374(7) 1.0241(6) 0.4467(3) 0.076(3) Uani 1 1 d .
H29A H 0.2901 1.0427 0.4647 0.091 Uiso 1 1 calc R
C30A C 0.4148(7) 1.0575(6) 0.4655(4) 0.085(4) Uani 1 1 d .
H30A H 0.4197 1.1024 0.4951 0.102 Uiso 1 1 calc R
C31A C 0.4832(6) 1.0261(6) 0.4416(4) 0.068(3) Uani 1 1 d .
H31A H 0.5360 1.0474 0.4545 0.081 Uiso 1 1 calc R
C32A C 0.4732(7) 0.9640(6) 0.3993(4) 0.067(3) Uani 1 1 d .
C33A C 0.5451(7) 0.9218(6) 0.3744(4) 0.067(3) Uani 1 1 d .
C34A C 0.6309(7) 0.9383(8) 0.3894(4) 0.097(4) Uani 1 1 d .
H34A H 0.6460 0.9806 0.4192 0.117 Uiso 1 1 calc R
C35A C 0.6912(7) 0.8939(9) 0.3614(5) 0.119(5) Uani 1 1 d .
H35A H 0.7472 0.9066 0.3713 0.143 Uiso 1 1 calc R
C36A C 0.6695(7) 0.8310(7) 0.3188(4) 0.093(4) Uani 1 1 d .
H36A H 0.7099 0.7996 0.2990 0.111 Uiso 1 1 calc R
C37A C 0.5875(6) 0.8149(7) 0.3059(4) 0.077(3) Uani 1 1 d .
C38A C 0.5581(6) 0.7478(7) 0.2615(4) 0.071(3) Uani 1 1 d .
C39A C 0.6198(6) 0.6928(6) 0.2338(3) 0.087(4) Uani 1 1 d .
H39D H 0.5924 0.6496 0.2066 0.131 Uiso 1 1 calc R
H39E H 0.6508 0.6669 0.2581 0.131 Uiso 1 1 calc R
H39F H 0.6571 0.7255 0.2183 0.131 Uiso 1 1 calc R
C40A C 0.4421(6) 0.6749(7) 0.2118(3) 0.067(3) Uani 1 1 d .
C41A C 0.4267(7) 0.5964(7) 0.2213(4) 0.075(3) Uani 1 1 d .
C42A C 0.3816(7) 0.5399(6) 0.1841(4) 0.092(4) Uani 1 1 d .
H42A H 0.3716 0.4864 0.1901 0.110 Uiso 1 1 calc R
C43A C 0.3506(7) 0.5559(7) 0.1394(4) 0.086(4) Uani 1 1 d .
C44A C 0.3699(6) 0.6310(6) 0.1269(4) 0.071(3) Uani 1 1 d .
H44A H 0.3525 0.6410 0.0944 0.085 Uiso 1 1 calc R
C45A C 0.4152(6) 0.6913(6) 0.1633(4) 0.067(3) Uani 1 1 d .
C46A C 0.4588(7) 0.5724(7) 0.2690(4) 0.089(4) Uani 1 1 d .
H46A H 0.4848 0.6228 0.2926 0.107 Uiso 1 1 calc R
C47A C 0.5249(7) 0.5061(6) 0.2559(4) 0.112(5) Uani 1 1 d .
H47D H 0.5035 0.4601 0.2282 0.168 Uiso 1 1 calc R
H47E H 0.5399 0.4853 0.2866 0.168 Uiso 1 1 calc R
H47F H 0.5732 0.5309 0.2446 0.168 Uiso 1 1 calc R
C48A C 0.3884(8) 0.5388(7) 0.2989(4) 0.120(5) Uani 1 1 d .
H48D H 0.3438 0.5785 0.3040 0.180 Uiso 1 1 calc R
H48E H 0.4107 0.5322 0.3325 0.180 Uiso 1 1 calc R
H48F H 0.3674 0.4850 0.2785 0.180 Uiso 1 1 calc R
C49A C 0.2938(9) 0.4914(7) 0.1004(5) 0.097(4) Uani 1 1 d .
H49A H 0.2604 0.5247 0.0803 0.116 Uiso 1 1 calc R
C50A C 0.2347(7) 0.4488(8) 0.1257(5) 0.147(6) Uani 1 1 d .
H50G H 0.1986 0.4126 0.0994 0.220 Uiso 1 1 calc R
H50H H 0.2022 0.4901 0.1482 0.220 Uiso 1 1 calc R
H50I H 0.2641 0.4154 0.1465 0.220 Uiso 1 1 calc R
C51A C 0.3452(7) 0.4387(7) 0.0626(5) 0.136(6) Uani 1 1 d .
H51D H 0.3844 0.4096 0.0808 0.204 Uiso 1 1 calc R
H51E H 0.3747 0.4736 0.0441 0.204 Uiso 1 1 calc R
H51F H 0.3105 0.3981 0.0380 0.204 Uiso 1 1 calc R
C52A C 0.4384(8) 0.7718(6) 0.1507(4) 0.094(4) Uani 1 1 d .
H52A H 0.4537 0.8119 0.1841 0.113 Uiso 1 1 calc R
C53A C 0.3657(7) 0.8102(6) 0.1243(4) 0.106(4) Uani 1 1 d .
H53D H 0.3523 0.7751 0.0899 0.159 Uiso 1 1 calc R
H53E H 0.3814 0.8661 0.1212 0.159 Uiso 1 1 calc R
H53F H 0.3180 0.8134 0.1453 0.159 Uiso 1 1 calc R
C54A C 0.5196(7) 0.7616(7) 0.1160(4) 0.120(5) Uani 1 1 d .
H54D H 0.5669 0.7490 0.1367 0.181 Uiso 1 1 calc R
H54E H 0.5303 0.8135 0.1054 0.181 Uiso 1 1 calc R
H54F H 0.5100 0.7163 0.0853 0.181 Uiso 1 1 calc R
C55A C 0.2566(7) 0.7578(7) 0.2285(5) 0.089(4) Uani 1 1 d .
C56A C 0.1962(6) 0.7072(6) 0.1899(4) 0.113(5) Uani 1 1 d .
H56D H 0.1795 0.7385 0.1641 0.169 Uiso 1 1 calc R
H56E H 0.1482 0.6945 0.2074 0.169 Uiso 1 1 calc R
H56F H 0.2213 0.6553 0.1727 0.169 Uiso 1 1 calc R
Co3 Co 0.87768(7) 0.82100(7) 0.23360(4) 0.0510(3) Uani 1 1 d .
Br4 Br 0.77985(6) 0.78426(5) 0.16029(3) 0.0541(3) Uani 1 1 d .
Br5 Br 0.85642(6) 0.95161(6) 0.29240(4) 0.0649(3) Uani 1 1 d .
Br6 Br 1.00991(6) 0.83401(5) 0.19940(3) 0.0582(3) Uani 1 1 d .
Br7 Br 0.87166(7) 0.71755(6) 0.28471(4) 0.0768(3) Uani 1 1 d .

loop_
_atom_site_aniso_label
_atom_site_aniso_U_11
_atom_site_aniso_U_22
_atom_site_aniso_U_33
_atom_site_aniso_U_23
_atom_site_aniso_U_13
_atom_site_aniso_U_12
Co1 0.0578(8) 0.0237(6) 0.0409(7) 0.0028(5) -0.0034(6) 0.0025(6)
Co2 0.0730(9) 0.0268(7) 0.0463(8) 0.0034(6) -0.0046(7) 0.0056(6)
Br1 0.0553(6) 0.0487(6) 0.0448(6) 0.0119(4) -0.0063(5) -0.0006(5)
Br2 0.0916(8) 0.0379(6) 0.0460(6) 0.0016(4) -0.0096(5) 0.0179(5)
Br3 0.0741(7) 0.0500(6) 0.0680(7) 0.0215(5) -0.0055(6) -0.0054(6)
N1 0.067(6) 0.032(5) 0.038(4) 0.004(4) 0.004(4) 0.014(4)
N2 0.047(5) 0.014(4) 0.036(4) 0.004(3) 0.000(4) 0.001(4)
N3 0.050(5) 0.018(4) 0.041(4) 0.012(3) -0.013(4) 0.003(4)
N4 0.074(6) 0.019(4) 0.036(4) 0.003(3) 0.005(4) 0.007(4)
N5 0.060(5) 0.015(4) 0.047(5) -0.005(4) -0.007(4) 0.012(3)
N6 0.075(6) 0.029(4) 0.048(5) 0.008(4) -0.002(5) 0.015(4)
N7 0.059(6) 0.040(5) 0.064(5) 0.019(4) -0.002(5) 0.006(4)
C1 0.074(8) 0.041(6) 0.044(6) 0.011(5) 0.019(6) 0.011(6)
C2 0.096(9) 0.039(6) 0.082(8) 0.026(6) 0.016(8) 0.019(6)
C3 0.105(10) 0.048(7) 0.116(11) 0.025(7) 0.071(10) 0.009(8)
C4 0.087(11) 0.071(9) 0.127(13) 0.010(8) 0.017(10) 0.000(9)
C5 0.060(8) 0.050(7) 0.097(9) -0.003(6) 0.021(7) 0.005(6)
C6 0.060(8) 0.052(7) 0.063(7) -0.001(6) 0.000(7) 0.002(6)
C7 0.049(6) 0.059(7) 0.070(7) -0.002(6) 0.017(6) 0.002(6)
C8 0.095(8) 0.091(9) 0.060(7) -0.002(6) -0.015(6) 0.007(7)
C9 0.063(7) 0.119(10) 0.069(7) -0.026(7) 0.001(6) 0.013(7)
C10 0.129(10) 0.054(7) 0.068(8) 0.028(6) 0.042(8) 0.031(7)
C11 0.187(13) 0.092(9) 0.090(9) 0.016(8) 0.011(9) 0.044(9)
C12 0.142(11) 0.091(9) 0.085(8) 0.043(7) 0.029(8) 0.038(8)
C13 0.092(10) 0.058(9) 0.196(15) 0.032(9) 0.027(11) -0.011(8)
C14 0.119(12) 0.083(10) 0.199(15) 0.034(10) 0.033(12) 0.020(9)
C15 0.190(16) 0.074(11) 0.39(3) 0.065(14) 0.057(17) -0.028(11)
C16 0.061(7) 0.045(6) 0.070(7) 0.011(5) 0.012(6) -0.001(5)
C17 0.070(7) 0.020(5) 0.048(6) 0.010(4) 0.008(5) 0.009(5)
C18 0.045(6) 0.018(5) 0.043(5) 0.004(4) 0.007(5) 0.001(4)
C19 0.041(6) 0.044(6) 0.046(6) -0.001(5) 0.006(5) 0.013(5)
C20 0.054(7) 0.031(5) 0.048(6) -0.007(4) -0.001(5) -0.004(5)
C21 0.031(5) 0.055(6) 0.045(6) 0.014(5) -0.012(4) 0.001(5)
C22 0.039(6) 0.017(5) 0.036(5) 0.005(4) -0.010(4) 0.001(4)
C23 0.039(6) 0.036(6) 0.036(5) 0.011(4) 0.007(4) 0.010(5)
C24 0.071(7) 0.025(5) 0.033(5) 0.003(4) -0.016(5) 0.007(5)
C25 0.059(6) 0.040(6) 0.037(5) 0.004(5) -0.003(5) 0.014(5)
C26 0.079(8) 0.041(6) 0.039(6) -0.001(5) -0.008(6) 0.024(6)
C27 0.042(6) 0.021(5) 0.039(5) 0.007(4) 0.001(5) 0.010(4)
C28 0.050(6) 0.023(5) 0.050(6) -0.013(5) 0.004(5) 0.011(4)
C29 0.098(8) 0.024(5) 0.057(7) 0.009(5) -0.007(6) 0.005(6)
C30 0.109(9) 0.054(7) 0.039(6) 0.003(5) -0.027(6) 0.018(7)
C31 0.062(7) 0.027(5) 0.062(7) -0.002(5) -0.009(6) -0.003(5)
C32 0.066(7) 0.021(5) 0.046(6) -0.010(4) -0.010(5) 0.010(5)
C33 0.065(7) 0.030(5) 0.045(6) 0.006(5) -0.004(5) 0.008(5)
C34 0.081(8) 0.036(6) 0.056(7) 0.007(5) -0.003(6) 0.004(6)
C35 0.074(8) 0.059(7) 0.057(7) 0.015(6) -0.004(6) 0.008(6)
C36 0.071(7) 0.033(6) 0.059(7) 0.008(5) 0.000(6) 0.010(5)
C37 0.069(7) 0.028(5) 0.035(6) 0.005(5) -0.016(5) 0.016(5)
C38 0.075(8) 0.021(5) 0.061(7) 0.018(5) 0.013(6) 0.021(5)
C39 0.089(8) 0.059(7) 0.045(6) 0.008(5) -0.002(6) 0.009(6)
C40 0.102(9) 0.033(6) 0.050(6) 0.012(5) -0.027(7) -0.012(6)
C41 0.154(12) 0.048(7) 0.084(9) 0.000(6) -0.056(9) 0.012(8)
C42 0.211(16) 0.063(9) 0.074(8) 0.009(7) -0.090(10) -0.026(10)
C43 0.172(15) 0.057(9) 0.143(13) 0.059(9) -0.077(12) -0.047(9)
C44 0.090(9) 0.062(8) 0.091(9) 0.013(7) -0.044(7) -0.018(7)
C45 0.073(8) 0.044(7) 0.065(7) 0.016(6) -0.027(6) -0.005(6)
C46 0.199(15) 0.068(9) 0.133(13) 0.000(9) -0.092(12) 0.037(10)
C47 0.30(2) 0.186(16) 0.035(8) -0.012(9) -0.004(10) 0.106(14)
C48 0.37(2) 0.041(8) 0.163(13) -0.021(8) -0.165(15) 0.041(11)
C49 0.28(2) 0.135(14) 0.191(17) 0.088(12) -0.187(18) -0.133(15)
C50 0.32(3) 0.44(4) 0.40(4) 0.19(3) -0.25(3) -0.31(3)
C51 0.214(16) 0.108(11) 0.123(12) 0.007(9) -0.116(11) -0.009(11)
C52 0.024(6) 0.099(9) 0.099(9) 0.052(8) 0.000(6) -0.012(6)
C53 0.071(8) 0.096(9) 0.131(10) 0.061(8) -0.013(8) -0.023(7)
C54 0.064(7) 0.071(7) 0.104(8) 0.049(7) -0.029(6) -0.010(6)
C55 0.073(9) 0.047(8) 0.081(8) 0.010(6) -0.006(8) 0.024(6)
C56 0.084(9) 0.089(9) 0.152(12) 0.033(8) 0.000(8) -0.027(8)
Co1A 0.0806(11) 0.1012(12) 0.0461(9) -0.0080(8) -0.0079(8) 0.0103(9)
Co2A 0.0595(9) 0.0672(9) 0.0463(8) -0.0080(7) -0.0142(7) 0.0053(7)
Br1A 0.0858(8) 0.0956(9) 0.0660(7) -0.0005(6) -0.0168(7) 0.0044(7)
Br2A 0.1156(10) 0.0977(9) 0.0586(7) -0.0219(6) -0.0087(7) 0.0202(8)
Br3A 0.0814(8) 0.0744(8) 0.0615(7) 0.0008(6) -0.0158(6) 0.0075(6)
N1A 0.073(7) 0.099(8) 0.066(6) -0.016(5) -0.009(6) 0.004(7)
N2A 0.097(8) 0.085(7) 0.030(5) -0.015(5) -0.007(6) 0.000(6)
N3A 0.055(6) 0.067(6) 0.040(5) -0.029(4) -0.005(5) 0.016(5)
N4A 0.064(6) 0.064(6) 0.037(5) -0.010(4) -0.014(5) 0.008(5)
N5A 0.058(6) 0.078(6) 0.047(5) -0.010(5) -0.011(5) -0.001(5)
N6A 0.080(6) 0.056(5) 0.036(5) -0.010(4) 0.000(5) 0.010(5)
N7A 0.061(6) 0.070(6) 0.072(6) 0.001(5) -0.022(5) 0.007(5)
O1 0.075(4) 0.065(4) 0.048(4) -0.017(3) 0.006(3) 0.006(4)
C1A 0.102(10) 0.106(10) 0.071(9) 0.000(8) -0.013(8) 0.041(8)
C2A 0.121(11) 0.105(10) 0.062(8) -0.015(7) -0.014(7) 0.056(9)
C3A 0.124(11) 0.117(11) 0.079(9) -0.046(8) -0.041(8) 0.044(9)
C4A 0.138(12) 0.103(11) 0.078(9) 0.005(8) -0.043(9) 0.014(9)
C5A 0.158(12) 0.063(8) 0.068(8) -0.019(7) -0.043(8) 0.015(8)
C6A 0.143(11) 0.087(9) 0.031(6) 0.004(6) -0.019(7) -0.001(8)
C7A 0.168(13) 0.044(7) 0.065(8) -0.006(6) -0.013(9) 0.006(8)
C8A 0.28(2) 0.080(10) 0.133(13) -0.015(9) 0.075(14) 0.057(12)
C9A 0.231(17) 0.084(10) 0.145(13) -0.026(9) -0.048(13) -0.019(11)
C10A 0.163(15) 0.195(17) 0.058(9) -0.065(10) -0.044(9) 0.099(13)
C11A 0.161(13) 0.159(13) 0.056(8) 0.003(8) -0.001(9) 0.049(11)
C12A 0.186(18) 0.24(2) 0.189(18) -0.080(16) -0.098(15) 0.011(16)
C13A 0.35(3) 0.097(13) 0.123(16) 0.050(12) -0.122(18) -0.032(17)
C14A 0.39(3) 0.178(18) 0.105(13) 0.024(13) -0.096(16) 0.09(2)
C15A 0.25(2) 0.31(3) 0.164(19) 0.052(18) 0.006(17) 0.12(2)
C16A 0.118(11) 0.141(12) 0.094(10) -0.005(9) -0.022(9) 0.001(10)
C17A 0.141(13) 0.065(8) 0.037(7) -0.017(6) 0.011(9) -0.003(9)
C18A 0.105(12) 0.103(10) 0.038(7) -0.005(7) -0.021(8) 0.025(9)
C19A 0.055(9) 0.153(13) 0.077(9) 0.001(8) -0.006(7) 0.010(8)
C20A 0.088(11) 0.151(14) 0.093(12) -0.012(10) -0.021(10) 0.038(10)
C21A 0.073(11) 0.138(13) 0.059(9) -0.019(8) -0.009(8) 0.005(9)
C22A 0.089(11) 0.092(9) 0.042(7) -0.021(6) 0.004(8) 0.026(8)
C23A 0.071(8) 0.067(7) 0.028(6) -0.020(5) -0.004(6) 0.017(6)
C24A 0.066(8) 0.108(10) 0.051(7) -0.006(7) -0.012(6) 0.027(7)
C25A 0.093(10) 0.079(8) 0.052(7) 0.000(6) -0.006(7) 0.032(7)
C26A 0.063(7) 0.067(7) 0.058(7) 0.006(6) -0.018(6) 0.007(6)
C27A 0.069(8) 0.055(7) 0.031(6) -0.017(5) -0.003(6) 0.017(6)
C28A 0.065(8) 0.072(8) 0.045(6) -0.020(5) -0.010(6) 0.016(6)
C29A 0.098(9) 0.065(7) 0.049(7) -0.016(6) -0.004(6) 0.014(7)
C30A 0.107(10) 0.077(8) 0.055(7) -0.010(6) -0.035(7) -0.035(8)
C31A 0.069(8) 0.066(8) 0.051(7) -0.016(6) -0.009(6) 0.003(6)
C32A 0.080(8) 0.065(7) 0.048(7) -0.005(6) -0.009(6) 0.010(7)
C33A 0.086(9) 0.065(7) 0.045(6) 0.003(5) -0.006(6) 0.000(7)
C34A 0.080(9) 0.145(12) 0.059(8) 0.020(8) -0.042(7) -0.061(9)
C35A 0.045(8) 0.222(17) 0.085(10) 0.017(10) 0.022(8) 0.020(9)
C36A 0.073(9) 0.145(11) 0.039(7) -0.019(7) -0.008(6) -0.020(8)
C37A 0.042(7) 0.119(10) 0.061(8) 0.003(7) -0.008(6) -0.001(7)
C38A 0.049(7) 0.107(9) 0.044(6) -0.008(6) -0.014(6) 0.013(7)
C39A 0.075(8) 0.128(10) 0.050(7) -0.001(6) 0.013(6) 0.019(7)
C40A 0.085(8) 0.072(8) 0.037(6) 0.002(6) -0.007(6) 0.024(7)
C41A 0.104(9) 0.078(8) 0.045(7) 0.018(6) -0.010(6) 0.033(7)
C42A 0.156(12) 0.047(7) 0.060(8) -0.004(6) -0.038(8) 0.019(7)
C43A 0.125(10) 0.052(8) 0.066(8) -0.013(6) -0.034(7) 0.012(7)
C44A 0.101(9) 0.043(7) 0.058(7) -0.005(6) -0.029(6) 0.006(6)
C45A 0.101(9) 0.037(6) 0.061(7) 0.005(5) -0.009(6) 0.023(6)
C46A 0.130(11) 0.087(9) 0.050(7) 0.015(6) -0.012(7) 0.045(8)
C47A 0.157(11) 0.107(9) 0.075(8) 0.030(7) -0.004(8) 0.093(9)
C48A 0.170(13) 0.131(11) 0.060(8) 0.025(8) -0.015(9) 0.071(10)
C49A 0.147(13) 0.053(8) 0.091(10) 0.024(7) -0.017(9) 0.005(9)
C50A 0.111(12) 0.146(14) 0.159(14) 0.005(11) -0.079(11) -0.012(10)
C51A 0.114(11) 0.123(11) 0.128(11) -0.050(9) -0.056(9) 0.021(9)
C52A 0.142(12) 0.058(8) 0.064(8) -0.013(6) -0.057(8) 0.006(8)
C53A 0.160(12) 0.054(7) 0.089(9) -0.006(6) -0.036(8) 0.007(8)
C54A 0.122(11) 0.111(11) 0.116(11) 0.009(9) -0.022(9) -0.018(9)
C55A 0.068(8) 0.072(8) 0.104(10) -0.026(7) -0.025(7) 0.027(7)
C56A 0.074(8) 0.107(9) 0.107(9) -0.069(7) -0.041(7) 0.008(7)
Co3 0.0629(9) 0.0366(7) 0.0453(7) -0.0054(6) -0.0073(7) 0.0059(6)
Br4 0.0654(7) 0.0434(6) 0.0481(6) 0.0023(5) -0.0099(5) 0.0023(5)
Br5 0.0800(7) 0.0489(6) 0.0544(6) -0.0131(5) 0.0099(6) 0.0057(6)
Br6 0.0585(6) 0.0450(6) 0.0591(6) -0.0112(5) -0.0031(5) 0.0048(5)
Br7 0.1111(9) 0.0615(7) 0.0541(7) 0.0116(5) -0.0234(6) -0.0063(7)

loop_
_atom_type_symbol
_atom_type_description
_atom_type_scat_dispersion_real
_atom_type_scat_dispersion_imag
_atom_type_scat_source
C C 0.0033 0.0016 'International Tables Vol C Tables 4.2.6.8 and 6.1.1.4'
H H 0.0000 0.0000 'International Tables Vol C Tables 4.2.6.8 and 6.1.1.4'
N N 0.0061 0.0033 'International Tables Vol C Tables 4.2.6.8 and 6.1.1.4'
Co Co 0.3494 0.9721 'International Tables Vol C Tables 4.2.6.8 and 6.1.1.4'
Br Br -0.2901 2.4595 'International Tables Vol C Tables 4.2.6.8 and 6.1.1.4'
O O 0.0106 0.0060 'International Tables Vol C Tables 4.2.6.8 and 6.1.1.4'

loop_
_geom_angle_atom_site_label_1
_geom_angle_atom_site_label_2
_geom_angle_atom_site_label_3
_geom_angle
N2 Co1 N7 160.3(3)
N2 Co1 N3 75.8(3)
N7 Co1 N3 121.5(3)
N2 Co1 N1 75.5(3)
N7 Co1 N1 86.2(3)
N3 Co1 N1 151.0(3)
N2 Co1 Br1 99.95(16)
N7 Co1 Br1 90.3(2)
N3 Co1 Br1 88.85(15)
N1 Co1 Br1 100.15(16)
N2 Co1 Br2 82.65(16)
N7 Co1 Br2 90.9(2)
N3 Co1 Br2 80.26(15)
N1 Co1 Br2 91.98(16)
Br1 Co1 Br2 167.87(5)
N5 Co2 N6 74.5(3)
N5 Co2 N4 76.0(3)
N6 Co2 N4 150.2(3)
N5 Co2 Br3 132.12(17)
N6 Co2 Br3 103.2(2)
N4 Co2 Br3 93.79(19)
N5 Co2 Br2 109.44(17)
N6 Co2 Br2 94.88(16)
N4 Co2 Br2 98.33(15)
Br3 Co2 Br2 118.35(6)
Co2 Br2 Co1 103.38(5)
C17 N1 C1 120.5(7)
C17 N1 Co1 111.5(6)
C1 N1 Co1 128.0(5)
C22 N2 C18 121.5(7)
C22 N2 Co1 119.8(5)
C18 N2 Co1 118.4(6)
C23 N3 C27 118.7(7)
C23 N3 Co1 112.8(5)
C27 N3 Co1 127.6(6)
C28 N4 C32 117.9(7)
C28 N4 Co2 129.8(6)
C32 N4 Co2 110.5(5)
C37 N5 C33 118.8(8)
C37 N5 Co2 120.4(6)
C33 N5 Co2 120.6(6)
C38 N6 C40 118.4(8)
C38 N6 Co2 112.6(6)
C40 N6 Co2 129.0(6)
C55 N7 Co1 155.8(8)
C6 C1 C2 119.5(10)
C6 C1 N1 121.7(9)
C2 C1 N1 118.8(10)
C3 C2 C1 119.9(11)
C3 C2 C10 120.8(11)
C1 C2 C10 119.3(10)
C4 C3 C2 123.6(13)
C4 C3 H3 118.2
C2 C3 H3 118.2
C3 C4 C5 114.4(13)
C3 C4 C13 118.0(14)
C5 C4 C13 127.6(14)
C4 C5 C6 126.4(12)
C4 C5 H5 116.8
C6 C5 H5 116.8
C1 C6 C5 116.2(10)
C1 C6 C7 121.8(10)
C5 C6 C7 122.0(10)
C9 C7 C6 112.9(8)
C9 C7 C8 109.5(8)
C6 C7 C8 109.8(7)
C9 C7 H7 108.2
C6 C7 H7 108.2
C8 C7 H7 108.2
C7 C8 H8A 109.5
C7 C8 H8B 109.5
H8A C8 H8B 109.5
C7 C8 H8C 109.5
H8A C8 H8C 109.5
H8B C8 H8C 109.5
C7 C9 H9A 109.5
C7 C9 H9B 109.5
H9A C9 H9B 109.5
C7 C9 H9C 109.5
H9A C9 H9C 109.5
H9B C9 H9C 109.5
C12 C10 C11 106.5(8)
C12 C10 C2 110.6(9)
C11 C10 C2 110.6(9)
C12 C10 H10 109.7
C11 C10 H10 109.7
C2 C10 H10 109.7
C10 C11 H11A 109.5
C10 C11 H11B 109.5
H11A C11 H11B 109.5
C10 C11 H11C 109.5
H11A C11 H11C 109.5
H11B C11 H11C 109.5
C10 C12 H12A 109.5
C10 C12 H12B 109.5
H12A C12 H12B 109.5
C10 C12 H12C 109.5
H12A C12 H12C 109.5
H12B C12 H12C 109.5
C14 C13 C15 117.2(12)
C14 C13 C4 111.9(12)
C15 C13 C4 107.9(11)
C14 C13 H13 106.4
C15 C13 H13 106.4
C4 C13 H13 106.4
C13 C14 H14A 109.5
C13 C14 H14B 109.5
H14A C14 H14B 109.5
C13 C14 H14C 109.5
H14A C14 H14C 109.5
H14B C14 H14C 109.5
C13 C15 H15A 109.5
C13 C15 H15B 109.5
H15A C15 H15B 109.5
C13 C15 H15C 109.5
H15A C15 H15C 109.5
H15B C15 H15C 109.5
C17 C16 H16A 109.5
C17 C16 H16B 109.5
H16A C16 H16B 109.5
C17 C16 H16C 109.5
H16A C16 H16C 109.5
H16B C16 H16C 109.5
N1 C17 C18 118.0(8)
N1 C17 C16 124.3(8)
C18 C17 C16 117.7(7)
N2 C18 C19 118.6(8)
N2 C18 C17 116.5(7)
C19 C18 C17 124.8(8)
C20 C19 C18 120.2(8)
C20 C19 H19 119.9
C18 C19 H19 119.9
C19 C20 C21 120.1(8)
C19 C20 H20 119.9
C21 C20 H20 119.9
C20 C21 C22 118.2(8)
C20 C21 H21 120.9
C22 C21 H21 120.9
N2 C22 C21 121.4(7)
N2 C22 C23 116.0(7)
C21 C22 C23 122.6(8)
N3 C23 C24 120.5(8)
N3 C23 C22 114.8(7)
C24 C23 C22 124.6(8)
C23 C24 C25 123.3(8)
C23 C24 H24 118.3
C25 C24 H24 118.3
C26 C25 C24 114.0(8)
C26 C25 H25 123.0
C24 C25 H25 123.0
C27 C26 C25 123.1(8)
C27 C26 H26 118.4
C25 C26 H26 118.4
N3 C27 C26 120.2(8)
N3 C27 C28 117.0(7)
C26 C27 C28 122.7(8)
N4 C28 C29 125.3(8)
N4 C28 C27 120.2(8)
C29 C28 C27 114.5(8)
C30 C29 C28 115.6(9)
C30 C29 H29 122.2
C28 C29 H29 122.2
C29 C30 C31 120.8(9)
C29 C30 H30 119.6
C31 C30 H30 119.6
C30 C31 C32 120.1(9)
C30 C31 H31 120.0
C32 C31 H31 120.0
N4 C32 C31 120.0(8)
N4 C32 C33 116.2(8)
C31 C32 C33 123.8(9)
N5 C33 C34 121.0(8)
N5 C33 C32 114.6(9)
C34 C33 C32 124.4(9)
C35 C34 C33 119.3(9)
C35 C34 H34 120.3
C33 C34 H34 120.3
C34 C35 C36 119.6(10)
C34 C35 H35 120.2
C36 C35 H35 120.2
C35 C36 C37 119.2(9)
C35 C36 H36 120.4
C37 C36 H36 120.4
N5 C37 C36 122.0(9)
N5 C37 C38 114.3(9)
C36 C37 C38 123.6(9)
N6 C38 C37 116.4(9)
N6 C38 C39 125.1(9)
C37 C38 C39 118.4(9)
C38 C39 H39A 109.5
C38 C39 H39B 109.5
H39A C39 H39B 109.5
C38 C39 H39C 109.5
H39A C39 H39C 109.5
H39B C39 H39C 109.5
C45 C40 C41 120.7(10)
C45 C40 N6 121.1(8)
C41 C40 N6 118.3(10)
C42 C41 C40 118.5(11)
C42 C41 C46 116.1(11)
C40 C41 C46 125.1(11)
C41 C42 C43 118.5(11)
C41 C42 H42 120.7
C43 C42 H42 120.7
C44 C43 C42 120.6(12)
C44 C43 C49 119.0(14)
C42 C43 C49 120.4(14)
C45 C44 C43 118.8(12)
C45 C44 H44 120.6
C43 C44 H44 120.6
C40 C45 C44 122.8(10)
C40 C45 C52 120.3(9)
C44 C45 C52 117.0(10)
C47 C46 C41 112.3(10)
C47 C46 C48 118.4(11)
C41 C46 C48 103.9(12)
C47 C46 H46 107.2
C41 C46 H46 107.2
C48 C46 H46 107.2
C46 C47 H47A 109.5
C46 C47 H47B 109.5
H47A C47 H47B 109.5
C46 C47 H47C 109.5
H47A C47 H47C 109.5
H47B C47 H47C 109.5
C46 C48 H48A 109.5
C46 C48 H48B 109.5
H48A C48 H48B 109.5
C46 C48 H48C 109.5
H48A C48 H48C 109.5
H48B C48 H48C 109.5
C50 C49 C51 124(2)
C50 C49 C43 117.4(17)
C51 C49 C43 108.9(11)
C50 C49 H49 100.3
C51 C49 H49 100.3
C43 C49 H49 100.3
C49 C50 H50A 109.5
C49 C50 H50B 109.5
H50A C50 H50B 109.5
C49 C50 H50C 109.5
H50A C50 H50C 109.5
H50B C50 H50C 109.5
C49 C51 H51A 109.5
C49 C51 H51B 109.5
H51A C51 H51B 109.5
C49 C51 H51C 109.5
H51A C51 H51C 109.5
H51B C51 H51C 109.5
C45 C52 C53 114.2(9)
C45 C52 C54 111.2(8)
C53 C52 C54 109.0(8)
C45 C52 H52 107.4
C53 C52 H52 107.4
C54 C52 H52 107.4
C52 C53 H53A 109.5
C52 C53 H53B 109.5
H53A C53 H53B 109.5
C52 C53 H53C 109.5
H53A C53 H53C 109.5
H53B C53 H53C 109.5
C52 C54 H54A 109.5
C52 C54 H54B 109.5
H54A C54 H54B 109.5
C52 C54 H54C 109.5
H54A C54 H54C 109.5
H54B C54 H54C 109.5
N7 C55 C56 178.4(11)
C55 C56 H56A 109.5
C55 C56 H56B 109.5
H56A C56 H56B 109.5
C55 C56 H56C 109.5
H56A C56 H56C 109.5
H56B C56 H56C 109.5
N2A Co1A N1A 75.3(4)
N2A Co1A N3A 76.5(4)
N1A Co1A N3A 147.6(3)
N2A Co1A Br1A 151.5(2)
N1A Co1A Br1A 93.2(3)
N3A Co1A Br1A 104.2(2)
N2A Co1A Br2A 94.1(2)
N1A Co1A Br2A 104.4(2)
N3A Co1A Br2A 93.20(17)
Br1A Co1A Br2A 114.09(7)
N5A Co2A N7A 164.0(3)
N5A Co2A O1 95.2(3)
N7A Co2A O1 84.3(3)
N5A Co2A N6A 73.9(3)
N7A Co2A N6A 90.1(3)
O1 Co2A N6A 89.3(2)
N5A Co2A N4A 77.8(3)
N7A Co2A N4A 117.9(3)
O1 Co2A N4A 83.3(2)
N6A Co2A N4A 150.0(3)
N5A Co2A Br3A 90.4(2)
N7A Co2A Br3A 93.0(2)
O1 Co2A Br3A 168.48(15)
N6A Co2A Br3A 101.9(2)
N4A Co2A Br3A 88.1(2)
C17A N1A C1A 117.4(12)
C17A N1A Co1A 111.6(9)
C1A N1A Co1A 130.9(8)
C18A N2A C22A 119.2(11)
C18A N2A Co1A 119.4(8)
C22A N2A Co1A 119.8(10)
C23A N3A C27A 119.8(9)
C23A N3A Co1A 110.0(8)
C27A N3A Co1A 129.6(7)
C28A N4A C32A 119.2(8)
C28A N4A Co2A 129.8(6)
C32A N4A Co2A 110.9(6)
C37A N5A C33A 121.8(9)
C37A N5A Co2A 120.8(6)
C33A N5A Co2A 117.1(7)
C38A N6A C40A 123.4(8)
C38A N6A Co2A 114.0(7)
C40A N6A Co2A 122.4(6)
C55A N7A Co2A 163.9(8)
C2A C1A C6A 124.3(11)
C2A C1A N1A 118.2(11)
C6A C1A N1A 117.5(11)
C1A C2A C3A 116.4(11)
C1A C2A C10A 123.5(11)
C3A C2A C10A 119.9(11)
C2A C3A C4A 122.9(11)
C2A C3A H3A 118.5
C4A C3A H3A 118.5
C5A C4A C3A 117.1(11)
C5A C4A C13A 124.0(12)
C3A C4A C13A 118.7(12)
C6A C5A C4A 123.7(11)
C6A C5A H5A 118.2
C4A C5A H5A 118.2
C5A C6A C1A 115.6(11)
C5A C6A C7A 121.7(10)
C1A C6A C7A 122.7(11)
C6A C7A C8A 109.2(10)
C6A C7A C9A 110.8(11)
C8A C7A C9A 111.8(10)
C6A C7A H7A 108.3
C8A C7A H7A 108.3
C9A C7A H7A 108.3
C7A C8A H8A1 109.5
C7A C8A H8A2 109.5
H8A1 C8A H8A2 109.5
C7A C8A H8A3 109.5
H8A1 C8A H8A3 109.5
H8A2 C8A H8A3 109.5
C7A C9A H9A1 109.5
C7A C9A H9A2 109.5
H9A1 C9A H9A2 109.5
C7A C9A H9A3 109.5
H9A1 C9A H9A3 109.5
H9A2 C9A H9A3 109.5
C11A C10A C2A 111.0(12)
C11A C10A C12A 107.9(11)
C2A C10A C12A 110.6(14)
C11A C10A H10A 109.1
C2A C10A H10A 109.1
C12A C10A H10A 109.1
C10A C11A H11D 109.5
C10A C11A H11E 109.5
H11D C11A H11E 109.5
C10A C11A H11F 109.5
H11D C11A H11F 109.5
H11E C11A H11F 109.5
C10A C12A H12D 109.5
C10A C12A H12E 109.5
H12D C12A H12E 109.5
C10A C12A H12F 109.5
H12D C12A H12F 109.5
H12E C12A H12F 109.5
C14A C13A C15A 110.0(17)
C14A C13A C4A 103.2(18)
C15A C13A C4A 121.4(17)
C14A C13A H13A 107.2
C15A C13A H13A 107.2
C4A C13A H13A 107.2
C13A C14A H14D 109.5
C13A C14A H14E 109.5
H14D C14A H14E 109.5
C13A C14A H14F 109.5
H14D C14A H14F 109.5
H14E C14A H14F 109.5
C13A C15A H15D 109.5
C13A C15A H15E 109.5
H15D C15A H15E 109.5
C13A C15A H15F 109.5
H15D C15A H15F 109.5
H15E C15A H15F 109.5
C17A C16A H16D 109.5
C17A C16A H16E 109.5
H16D C16A H16E 109.5
C17A C16A H16F 109.5
H16D C16A H16F 109.5
H16E C16A H16F 109.5
N1A C17A C18A 119.9(13)
N1A C17A C16A 126.8(12)
C18A C17A C16A 113.3(13)
N2A C18A C19A 120.6(11)
N2A C18A C17A 109.3(13)
C19A C18A C17A 130.0(15)
C20A C19A C18A 118.8(13)
C20A C19A H19A 120.6
C18A C19A H19A 120.6
C19A C20A C21A 121.5(14)
C19A C20A H20A 119.2
C21A C20A H20A 119.2
C20A C21A C22A 117.0(14)
C20A C21A H21A 121.5
C22A C21A H21A 121.5
N2A C22A C21A 122.8(13)
N2A C22A C23A 111.6(12)
C21A C22A C23A 125.6(13)
N3A C23A C24A 121.6(11)
N3A C23A C22A 120.1(10)
C24A C23A C22A 118.3(11)
C25A C24A C23A 117.5(11)
C25A C24A H24A 121.3
C23A C24A H24A 121.3
C24A C25A C26A 120.8(10)
C24A C25A H25A 119.6
C26A C25A H25A 119.6
C27A C26A C25A 117.9(11)
C27A C26A H26A 121.0
C25A C26A H26A 121.0
N3A C27A C26A 122.2(10)
N3A C27A C28A 119.3(9)
C26A C27A C28A 117.7(11)
N4A C28A C29A 120.6(9)
N4A C28A C27A 118.6(8)
C29A C28A C27A 120.6(10)
C28A C29A C30A 118.6(10)
C28A C29A H29A 120.7
C30A C29A H29A 120.7
C31A C30A C29A 120.3(9)
C31A C30A H30A 119.8
C29A C30A H30A 119.8
C32A C31A C30A 117.8(10)
C32A C31A H31A 121.1
C30A C31A H31A 121.1
C31A C32A N4A 123.2(10)
C31A C32A C33A 120.4(10)
N4A C32A C33A 116.4(8)
N5A C33A C34A 115.0(10)
N5A C33A C32A 116.5(9)
C34A C33A C32A 128.5(10)
C35A C34A C33A 121.5(10)
C35A C34A H34A 119.3
C33A C34A H34A 119.3
C36A C35A C34A 119.5(11)
C36A C35A H35A 120.3
C34A C35A H35A 120.3
C37A C36A C35A 118.1(11)
C37A C36A H36A 120.9
C35A C36A H36A 120.9
N5A C37A C36A 124.0(10)
N5A C37A C38A 113.8(9)
C36A C37A C38A 122.2(11)
N6A C38A C39A 125.7(9)
N6A C38A C37A 116.9(10)
C39A C38A C37A 117.4(9)
C38A C39A H39D 109.5
C38A C39A H39E 109.5
H39D C39A H39E 109.5
C38A C39A H39F 109.5
H39D C39A H39F 109.5
H39E C39A H39F 109.5
C41A C40A C45A 119.4(9)
C41A C40A N6A 122.3(9)
C45A C40A N6A 118.2(10)
C42A C41A C40A 117.6(9)
C42A C41A C46A 119.9(11)
C40A C41A C46A 122.5(10)
C43A C42A C41A 124.0(10)
C43A C42A H42A 118.0
C41A C42A H42A 118.0
C42A C43A C44A 119.8(10)
C42A C43A C49A 121.6(11)
C44A C43A C49A 118.6(10)
C43A C44A C45A 118.7(9)
C43A C44A H44A 120.6
C45A C44A H44A 120.6
C44A C45A C40A 120.0(10)
C44A C45A C52A 120.0(9)
C40A C45A C52A 119.9(9)
C41A C46A C47A 110.4(8)
C41A C46A C48A 112.5(9)
C47A C46A C48A 109.7(9)
C41A C46A H46A 108.0
C47A C46A H46A 108.0
C48A C46A H46A 108.0
C46A C47A H47D 109.5
C46A C47A H47E 109.5
H47D C47A H47E 109.5
C46A C47A H47F 109.5
H47D C47A H47F 109.5
H47E C47A H47F 109.5
C46A C48A H48D 109.5
C46A C48A H48E 109.5
H48D C48A H48E 109.5
C46A C48A H48F 109.5
H48D C48A H48F 109.5
H48E C48A H48F 109.5
C50A C49A C51A 117.1(11)
C50A C49A C43A 113.4(11)
C51A C49A C43A 108.5(11)
C50A C49A H49A 105.6
C51A C49A H49A 105.6
C43A C49A H49A 105.6
C49A C50A H50G 109.5
C49A C50A H50H 109.5
H50G C50A H50H 109.5
C49A C50A H50I 109.5
H50G C50A H50I 109.5
H50H C50A H50I 109.5
C49A C51A H51D 109.5
C49A C51A H51E 109.5
H51D C51A H51E 109.5
C49A C51A H51F 109.5
H51D C51A H51F 109.5
H51E C51A H51F 109.5
C45A C52A C53A 112.5(9)
C45A C52A C54A 111.1(9)
C53A C52A C54A 111.7(9)
C45A C52A H52A 107.0
C53A C52A H52A 107.0
C54A C52A H52A 107.0
C52A C53A H53D 109.5
C52A C53A H53E 109.5
H53D C53A H53E 109.5
C52A C53A H53F 109.5
H53D C53A H53F 109.5
H53E C53A H53F 109.5
C52A C54A H54D 109.5
C52A C54A H54E 109.5
H54D C54A H54E 109.5
C52A C54A H54F 109.5
H54D C54A H54F 109.5
H54E C54A H54F 109.5
N7A C55A C56A 179.4(14)
C55A C56A H56D 109.5
C55A C56A H56E 109.5
H56D C56A H56E 109.5
C55A C56A H56F 109.5
H56D C56A H56F 109.5
H56E C56A H56F 109.5
Br5 Co3 Br6 105.69(6)
Br5 Co3 Br7 105.57(6)
Br6 Co3 Br7 113.84(6)
Br5 Co3 Br4 115.54(6)
Br6 Co3 Br4 106.88(6)
Br7 Co3 Br4 109.50(6)

loop_
_geom_bond_atom_site_label_1
_geom_bond_atom_site_label_2
_geom_bond_distance
Co1 N2 2.053(6)
Co1 N7 2.064(8)
Co1 N3 2.218(7)
Co1 N1 2.280(7)
Co1 Br1 2.5052(15)
Co1 Br2 2.7139(15)
Co2 N5 2.028(7)
Co2 N6 2.257(7)
Co2 N4 2.274(7)
Co2 Br3 2.3790(18)
Co2 Br2 2.4066(15)
N1 C17 1.289(9)
N1 C1 1.463(10)
N2 C22 1.296(9)
N2 C18 1.331(8)
N3 C23 1.341(9)
N3 C27 1.351(9)
N4 C28 1.333(9)
N4 C32 1.352(9)
N5 C37 1.312(9)
N5 C33 1.348(9)
N6 C38 1.274(10)
N6 C40 1.490(10)
N7 C55 1.132(11)
C1 C6 1.371(11)
C1 C2 1.428(12)
C2 C3 1.368(12)
C2 C10 1.586(13)
C3 C4 1.359(14)
C3 H3 0.9500
C4 C5 1.390(14)
C4 C13 1.543(16)
C5 C6 1.401(12)
C5 H5 0.9500
C6 C7 1.526(12)
C7 C9 1.515(11)
C7 C8 1.534(11)
C7 H7 1.0000
C8 H8A 0.9800
C8 H8B 0.9800
C8 H8C 0.9800
C9 H9A 0.9800
C9 H9B 0.9800
C9 H9C 0.9800
C10 C12 1.565(11)
C10 C11 1.585(12)
C10 H10 1.0000
C11 H11A 0.9800
C11 H11B 0.9800
C11 H11C 0.9800
C12 H12A 0.9800
C12 H12B 0.9800
C12 H12C 0.9800
C13 C14 1.424(14)
C13 C15 1.523(14)
C13 H13 1.0000
C14 H14A 0.9800
C14 H14B 0.9800
C14 H14C 0.9800
C15 H15A 0.9800
C15 H15B 0.9800
C15 H15C 0.9800
C16 C17 1.506(10)
C16 H16A 0.9800
C16 H16B 0.9800
C16 H16C 0.9800
C17 C18 1.459(10)
C18 C19 1.408(10)
C19 C20 1.318(10)
C19 H19 0.9500
C20 C21 1.369(10)
C20 H20 0.9500
C21 C22 1.386(10)
C21 H21 0.9500
C22 C23 1.489(10)
C23 C24 1.363(10)
C24 C25 1.378(10)
C24 H24 0.9500
C25 C26 1.373(10)
C25 H25 0.9500
C26 C27 1.370(10)
C26 H26 0.9500
C27 C28 1.501(10)
C28 C29 1.426(10)
C29 C30 1.357(11)
C29 H29 0.9500
C30 C31 1.384(11)
C30 H30 0.9500
C31 C32 1.417(10)
C31 H31 0.9500
C32 C33 1.480(11)
C33 C34 1.387(11)
C34 C35 1.342(11)
C34 H34 0.9500
C35 C36 1.359(11)
C35 H35 0.9500
C36 C37 1.378(11)
C36 H36 0.9500
C37 C38 1.494(11)
C38 C39 1.514(10)
C39 H39A 0.9800
C39 H39B 0.9800
C39 H39C 0.9800
C40 C45 1.333(12)
C40 C41 1.441(12)
C41 C42 1.388(13)
C41 C46 1.585(15)
C42 C43 1.423(16)
C42 H42 0.9500
C43 C44 1.407(15)
C43 C49 1.631(16)
C44 C45 1.353(11)
C44 H44 0.9500
C45 C52 1.518(12)
C46 C47 1.564(17)
C46 C48 1.664(16)
C46 H46 1.0000
C47 H47A 0.9800
C47 H47B 0.9800
C47 H47C 0.9800
C48 H48A 0.9800
C48 H48B 0.9800
C48 H48C 0.9800
C49 C50 1.25(2)
C49 C51 1.487(16)
C49 H49 1.0000
C50 H50A 0.9800
C50 H50B 0.9800
C50 H50C 0.9800
C51 H51A 0.9800
C51 H51B 0.9800
C51 H51C 0.9800
C52 C53 1.535(11)
C52 C54 1.570(11)
C52 H52 1.0000
C53 H53A 0.9800
C53 H53B 0.9800
C53 H53C 0.9800
C54 H54A 0.9800
C54 H54B 0.9800
C54 H54C 0.9800
C55 C56 1.506(13)
C56 H56A 0.9800
C56 H56B 0.9800
C56 H56C 0.9800
Co1A N2A 2.053(9)
Co1A N1A 2.218(11)
Co1A N3A 2.242(8)
Co1A Br1A 2.398(2)
Co1A Br2A 2.4775(18)
Co2A N5A 2.058(7)
Co2A N7A 2.086(8)
Co2A O1 2.165(6)
Co2A N6A 2.243(7)
Co2A N4A 2.266(7)
Co2A Br3A 2.5263(19)
N1A C17A 1.282(13)
N1A C1A 1.437(13)
N2A C18A 1.347(13)
N2A C22A 1.355(12)
N3A C23A 1.339(11)
N3A C27A 1.344(11)
N4A C28A 1.312(10)
N4A C32A 1.384(11)
N5A C37A 1.309(10)
N5A C33A 1.400(10)
N6A C38A 1.275(10)
N6A C40A 1.457(11)
N7A C55A 1.134(10)
C1A C2A 1.395(13)
C1A C6A 1.410(13)
C2A C3A 1.399(13)
C2A C10A 1.548(14)
C3A C4A 1.400(13)
C3A H3A 0.9500
C4A C5A 1.399(13)
C4A C13A 1.535(19)
C5A C6A 1.394(13)
C5A H5A 0.9500
C6A C7A 1.449(13)
C7A C8A 1.533(15)
C7A C9A 1.572(14)
C7A H7A 1.0000
C8A H8A1 0.9800
C8A H8A2 0.9800
C8A H8A3 0.9800
C9A H9A1 0.9800
C9A H9A2 0.9800
C9A H9A3 0.9800
C10A C11A 1.496(16)
C10A C12A 1.57(2)
C10A H10A 1.0000
C11A H11D 0.9800
C11A H11E 0.9800
C11A H11F 0.9800
C12A H12D 0.9800
C12A H12E 0.9800
C12A H12F 0.9800
C13A C14A 1.53(2)
C13A C15A 1.53(2)
C13A H13A 1.0000
C14A H14D 0.9800
C14A H14E 0.9800
C14A H14F 0.9800
C15A H15D 0.9800
C15A H15E 0.9800
C15A H15F 0.9800
C16A C17A 1.590(14)
C16A H16D 0.9800
C16A H16E 0.9800
C16A H16F 0.9800
C17A C18A 1.518(15)
C18A C19A 1.416(14)
C19A C20A 1.363(15)
C19A H19A 0.9500
C20A C21A 1.383(15)
C20A H20A 0.9500
C21A C22A 1.396(14)
C21A H21A 0.9500
C22A C23A 1.473(14)
C23A C24A 1.397(12)
C24A C25A 1.377(12)
C24A H24A 0.9500
C25A C26A 1.395(12)
C25A H25A 0.9500
C26A C27A 1.363(11)
C26A H26A 0.9500
C27A C28A 1.462(12)
C28A C29A 1.396(11)
C29A C30A 1.400(12)
C29A H29A 0.9500
C30A C31A 1.365(12)
C30A H30A 0.9500
C31A C32A 1.342(11)
C31A H31A 0.9500
C32A C33A 1.482(12)
C33A C34A 1.448(12)
C34A C35A 1.382(13)
C34A H34A 0.9500
C35A C36A 1.382(14)
C35A H35A 0.9500
C36A C37A 1.377(12)
C36A H36A 0.9500
C37A C38A 1.482(13)
C38A C39A 1.475(11)
C39A H39D 0.9800
C39A H39E 0.9800
C39A H39F 0.9800
C40A C41A 1.402(13)
C40A C45A 1.429(11)
C41A C42A 1.376(12)
C41A C46A 1.487(12)
C42A C43A 1.354(12)
C42A H42A 0.9500
C43A C44A 1.395(13)
C43A C49A 1.569(14)
C44A C45A 1.400(11)
C44A H44A 0.9500
C45A C52A 1.497(13)
C46A C47A 1.543(11)
C46A C48A 1.601(14)
C46A H46A 1.0000
C47A H47D 0.9800
C47A H47E 0.9800
C47A H47F 0.9800
C48A H48D 0.9800
C48A H48E 0.9800
C48A H48F 0.9800
C49A C50A 1.471(14)
C49A C51A 1.474(14)
C49A H49A 1.0000
C50A H50G 0.9800
C50A H50H 0.9800
C50A H50I 0.9800
C51A H51D 0.9800
C51A H51E 0.9800
C51A H51F 0.9800
C52A C53A 1.565(12)
C52A C54A 1.646(14)
C52A H52A 1.0000
C53A H53D 0.9800
C53A H53E 0.9800
C53A H53F 0.9800
C54A H54D 0.9800
C54A H54E 0.9800
C54A H54F 0.9800
C55A C56A 1.492(12)
C56A H56D 0.9800
C56A H56E 0.9800
C56A H56F 0.9800
Co3 Br5 2.3998(15)
Co3 Br6 2.4198(17)
Co3 Br7 2.4230(17)
Co3 Br4 2.4243(15)

loop_
_geom_torsion_atom_site_label_1
_geom_torsion_atom_site_label_2
_geom_torsion_atom_site_label_3
_geom_torsion_atom_site_label_4
_geom_torsion
N5 Co2 Br2 Co1 -79.9(2)
N6 Co2 Br2 Co1 -155.2(2)
N4 Co2 Br2 Co1 -1.9(2)
Br3 Co2 Br2 Co1 97.02(7)
N2 Co1 Br2 Co2 -137.1(2)
N7 Co1 Br2 Co2 61.6(2)
N3 Co1 Br2 Co2 -60.28(17)
N1 Co1 Br2 Co2 147.8(2)
Br1 Co1 Br2 Co2 -33.8(3)
N2 Co1 N1 C17 -2.9(5)
N7 Co1 N1 C17 169.7(6)
N3 Co1 N1 C17 5.6(8)
Br1 Co1 N1 C17 -100.7(5)
Br2 Co1 N1 C17 78.9(5)
N2 Co1 N1 C1 177.8(7)
N7 Co1 N1 C1 -9.6(7)
N3 Co1 N1 C1 -173.7(6)
Br1 Co1 N1 C1 80.0(7)
Br2 Co1 N1 C1 -100.3(7)
N7 Co1 N2 C22 154.1(8)
N3 Co1 N2 C22 0.7(5)
N1 Co1 N2 C22 176.4(6)
Br1 Co1 N2 C22 -85.6(5)
Br2 Co1 N2 C22 82.4(5)
N7 Co1 N2 C18 -19.5(11)
N3 Co1 N2 C18 -172.9(6)
N1 Co1 N2 C18 2.8(5)
Br1 Co1 N2 C18 100.8(5)
Br2 Co1 N2 C18 -91.2(5)
N2 Co1 N3 C23 -5.7(5)
N7 Co1 N3 C23 -175.5(5)
N1 Co1 N3 C23 -14.3(7)
Br1 Co1 N3 C23 94.9(5)
Br2 Co1 N3 C23 -90.5(5)
N2 Co1 N3 C27 -175.1(6)
N7 Co1 N3 C27 15.1(7)
N1 Co1 N3 C27 176.4(5)
Br1 Co1 N3 C27 -74.5(6)
Br2 Co1 N3 C27 100.1(6)
N5 Co2 N4 C28 -174.5(7)
N6 Co2 N4 C28 -167.2(6)
Br3 Co2 N4 C28 -42.0(6)
Br2 Co2 N4 C28 77.4(6)
N5 Co2 N4 C32 -10.3(5)
N6 Co2 N4 C32 -2.9(8)
Br3 Co2 N4 C32 122.3(5)
Br2 Co2 N4 C32 -118.3(5)
N6 Co2 N5 C37 11.3(6)
N4 Co2 N5 C37 -172.5(6)
Br3 Co2 N5 C37 105.2(6)
Br2 Co2 N5 C37 -78.5(6)
N6 Co2 N5 C33 -173.4(6)
N4 Co2 N5 C33 2.8(5)
Br3 Co2 N5 C33 -79.5(6)
Br2 Co2 N5 C33 96.9(5)
N5 Co2 N6 C38 -11.9(6)
N4 Co2 N6 C38 -19.3(8)
Br3 Co2 N6 C38 -142.4(5)
Br2 Co2 N6 C38 97.0(6)
N5 Co2 N6 C40 166.5(7)
N4 Co2 N6 C40 159.1(7)
Br3 Co2 N6 C40 36.0(7)
Br2 Co2 N6 C40 -84.6(7)
N2 Co1 N7 C55 49(3)
N3 Co1 N7 C55 -162(2)
N1 Co1 N7 C55 27(2)
Br1 Co1 N7 C55 -73(2)
Br2 Co1 N7 C55 119(2)
C17 N1 C1 C6 92.5(10)
Co1 N1 C1 C6 -88.3(9)
C17 N1 C1 C2 -89.5(10)
Co1 N1 C1 C2 89.7(9)
C6 C1 C2 C3 1.5(13)
N1 C1 C2 C3 -176.5(8)
C6 C1 C2 C10 -177.5(8)
N1 C1 C2 C10 4.5(12)
C1 C2 C3 C4 -0.1(16)
C10 C2 C3 C4 178.9(10)
C2 C3 C4 C5 -0.7(17)
C2 C3 C4 C13 178.6(10)
C3 C4 C5 C6 0.0(17)
C13 C4 C5 C6 -179.2(10)
C2 C1 C6 C5 -2.1(13)
N1 C1 C6 C5 175.9(7)
C2 C1 C6 C7 177.2(8)
N1 C1 C6 C7 -4.8(13)
C4 C5 C6 C1 1.4(15)
C4 C5 C6 C7 -177.9(10)
C1 C6 C7 C9 133.1(9)
C5 C6 C7 C9 -47.6(12)
C1 C6 C7 C8 -104.4(10)
C5 C6 C7 C8 74.9(11)
C3 C2 C10 C12 56.5(12)
C1 C2 C10 C12 -124.5(9)
C3 C2 C10 C11 -61.2(12)
C1 C2 C10 C11 117.8(10)
C3 C4 C13 C14 168.6(12)
C5 C4 C13 C14 -12.2(19)
C3 C4 C13 C15 -61.0(16)
C5 C4 C13 C15 118.2(14)
C1 N1 C17 C18 -177.9(7)
Co1 N1 C17 C18 2.7(9)
C1 N1 C17 C16 0.4(12)
Co1 N1 C17 C16 -178.9(6)
C22 N2 C18 C19 2.3(11)
Co1 N2 C18 C19 175.7(5)
C22 N2 C18 C17 -175.9(7)
Co1 N2 C18 C17 -2.4(9)
N1 C17 C18 N2 -0.5(11)
C16 C17 C18 N2 -179.0(7)
N1 C17 C18 C19 -178.5(8)
C16 C17 C18 C19 3.0(12)
N2 C18 C19 C20 -1.7(12)
C17 C18 C19 C20 176.3(8)
C18 C19 C20 C21 0.2(13)
C19 C20 C21 C22 0.8(12)
C18 N2 C22 C21 -1.3(11)
Co1 N2 C22 C21 -174.7(5)
C18 N2 C22 C23 177.5(6)
Co1 N2 C22 C23 4.1(9)
C20 C21 C22 N2 -0.3(11)
C20 C21 C22 C23 -178.9(7)
C27 N3 C23 C24 1.3(11)
Co1 N3 C23 C24 -169.1(6)
C27 N3 C23 C22 179.7(6)
Co1 N3 C23 C22 9.3(8)
N2 C22 C23 N3 -9.2(9)
C21 C22 C23 N3 169.6(7)
N2 C22 C23 C24 169.2(7)
C21 C22 C23 C24 -12.0(12)
N3 C23 C24 C25 -1.1(12)
C22 C23 C24 C25 -179.5(7)
C23 C24 C25 C26 1.3(11)
C24 C25 C26 C27 -1.8(12)
C23 N3 C27 C26 -1.7(10)
Co1 N3 C27 C26 167.1(5)
C23 N3 C27 C28 179.6(7)
Co1 N3 C27 C28 -11.6(9)
C25 C26 C27 N3 2.0(12)
C25 C26 C27 C28 -179.3(8)
C32 N4 C28 C29 -5.2(12)
Co2 N4 C28 C29 158.1(6)
C32 N4 C28 C27 173.9(7)
Co2 N4 C28 C27 -22.8(10)
N3 C27 C28 N4 -54.2(10)
C26 C27 C28 N4 127.1(8)
N3 C27 C28 C29 125.1(8)
C26 C27 C28 C29 -53.6(11)
N4 C28 C29 C30 2.2(13)
C27 C28 C29 C30 -177.0(8)
C28 C29 C30 C31 3.0(13)
C29 C30 C31 C32 -5.0(14)
C28 N4 C32 C31 3.0(11)
Co2 N4 C32 C31 -163.4(6)
C28 N4 C32 C33 -177.8(7)
Co2 N4 C32 C33 15.9(8)
C30 C31 C32 N4 2.0(12)
C30 C31 C32 C33 -177.2(8)
C37 N5 C33 C34 1.3(11)
Co2 N5 C33 C34 -174.1(6)
C37 N5 C33 C32 -180.0(7)
Co2 N5 C33 C32 4.6(9)
N4 C32 C33 N5 -14.4(10)
C31 C32 C33 N5 164.8(7)
N4 C32 C33 C34 164.3(8)
C31 C32 C33 C34 -16.5(13)
N5 C33 C34 C35 -0.5(13)
C32 C33 C34 C35 -179.1(8)
C33 C34 C35 C36 0.3(13)
C34 C35 C36 C37 -0.8(13)
C33 N5 C37 C36 -1.9(11)
Co2 N5 C37 C36 173.6(6)
C33 N5 C37 C38 175.3(6)
Co2 N5 C37 C38 -9.3(9)
C35 C36 C37 N5 1.6(12)
C35 C36 C37 C38 -175.3(7)
C40 N6 C38 C37 -167.5(7)
Co2 N6 C38 C37 11.1(9)
C40 N6 C38 C39 7.2(12)
Co2 N6 C38 C39 -174.2(6)
N5 C37 C38 N6 -2.4(10)
C36 C37 C38 N6 174.7(8)
N5 C37 C38 C39 -177.5(7)
C36 C37 C38 C39 -0.4(12)
C38 N6 C40 C45 93.3(11)
Co2 N6 C40 C45 -85.1(10)
C38 N6 C40 C41 -84.7(10)
Co2 N6 C40 C41 97.0(10)
C45 C40 C41 C42 -3.3(16)
N6 C40 C41 C42 174.7(9)
C45 C40 C41 C46 -177.4(11)
N6 C40 C41 C46 0.6(16)
C40 C41 C42 C43 1.7(18)
C46 C41 C42 C43 176.4(11)
C41 C42 C43 C44 1.2(19)
C41 C42 C43 C49 -179.7(11)
C42 C43 C44 C45 -2.6(18)
C49 C43 C44 C45 178.2(11)
C41 C40 C45 C44 1.8(16)
N6 C40 C45 C44 -176.1(9)
C41 C40 C45 C52 -179.5(9)
N6 C40 C45 C52 2.6(14)
C43 C44 C45 C40 1.1(16)
C43 C44 C45 C52 -177.6(9)
C42 C41 C46 C47 -59.0(15)
C40 C41 C46 C47 115.2(13)
C42 C41 C46 C48 70.2(13)
C40 C41 C46 C48 -115.5(11)
C44 C43 C49 C50 77(3)
C42 C43 C49 C50 -102(3)
C44 C43 C49 C51 -70.5(19)
C42 C43 C49 C51 110.4(16)
C40 C45 C52 C53 138.5(9)
C44 C45 C52 C53 -42.8(12)
C40 C45 C52 C54 -97.7(10)
C44 C45 C52 C54 81.0(11)
Co1 N7 C55 C56 -158(45)
N2A Co1A N1A C17A -13.8(7)
N3A Co1A N1A C17A -44.1(10)
Br1A Co1A N1A C17A -167.4(7)
Br2A Co1A N1A C17A 76.7(7)
N2A Co1A N1A C1A 162.0(10)
N3A Co1A N1A C1A 131.7(9)
Br1A Co1A N1A C1A 8.4(9)
Br2A Co1A N1A C1A -107.5(9)
N1A Co1A N2A C18A 20.2(8)
N3A Co1A N2A C18A -175.9(8)
Br1A Co1A N2A C18A 89.1(9)
Br2A Co1A N2A C18A -83.6(8)
N1A Co1A N2A C22A -174.6(8)
N3A Co1A N2A C22A -10.7(7)
Br1A Co1A N2A C22A -105.7(9)
Br2A Co1A N2A C22A 81.6(7)
N2A Co1A N3A C23A 2.0(5)
N1A Co1A N3A C23A 32.1(9)
Br1A Co1A N3A C23A 152.7(5)
Br2A Co1A N3A C23A -91.5(5)
N2A Co1A N3A C27A -169.1(8)
N1A Co1A N3A C27A -139.0(8)
Br1A Co1A N3A C27A -18.5(7)
Br2A Co1A N3A C27A 97.4(7)
N5A Co2A N4A C28A -172.9(9)
N7A Co2A N4A C28A 3.9(10)
O1 Co2A N4A C28A -76.1(9)
N6A Co2A N4A C28A -152.9(8)
Br3A Co2A N4A C28A 96.3(9)
N5A Co2A N4A C32A 10.0(6)
N7A Co2A N4A C32A -173.2(6)
O1 Co2A N4A C32A 106.9(6)
N6A Co2A N4A C32A 30.1(10)
Br3A Co2A N4A C32A -80.8(6)
N7A Co2A N5A C37A 6.9(17)
O1 Co2A N5A C37A 94.6(8)
N6A Co2A N5A C37A 6.8(8)
N4A Co2A N5A C37A 176.5(9)
Br3A Co2A N5A C37A -95.5(8)
N7A Co2A N5A C33A -178.9(10)
O1 Co2A N5A C33A -91.2(7)
N6A Co2A N5A C33A -179.0(7)
N4A Co2A N5A C33A -9.2(7)
Br3A Co2A N5A C33A 78.7(7)
N5A Co2A N6A C38A -4.3(7)
N7A Co2A N6A C38A 175.7(8)
O1 Co2A N6A C38A -100.0(7)
N4A Co2A N6A C38A -24.7(11)
Br3A Co2A N6A C38A 82.6(7)
N5A Co2A N6A C40A 170.8(8)
N7A Co2A N6A C40A -9.2(7)
O1 Co2A N6A C40A 75.2(7)
N4A Co2A N6A C40A 150.4(7)
Br3A Co2A N6A C40A -102.3(7)
N5A Co2A N7A C55A 8(4)
O1 Co2A N7A C55A -81(4)
N6A Co2A N7A C55A 8(4)
N4A Co2A N7A C55A -160(4)
Br3A Co2A N7A C55A 110(4)
C17A N1A C1A C2A 74.0(15)
Co1A N1A C1A C2A -101.6(13)
C17A N1A C1A C6A -106.6(13)
Co1A N1A C1A C6A 77.9(13)
C6A C1A C2A C3A -1(2)
N1A C1A C2A C3A 178.1(12)
C6A C1A C2A C10A -176.6(13)
N1A C1A C2A C10A 3(2)
C1A C2A C3A C4A -1(2)
C10A C2A C3A C4A 174.9(14)
C2A C3A C4A C5A 3(2)
C2A C3A C4A C13A -172.2(16)
C3A C4A C5A C6A -3(2)
C13A C4A C5A C6A 171.4(16)
C4A C5A C6A C1A 1(2)
C4A C5A C6A C7A 179.7(13)
C2A C1A C6A C5A 1(2)
N1A C1A C6A C5A -178.5(11)
C2A C1A C6A C7A -177.4(13)
N1A C1A C6A C7A 3.1(19)
C5A C6A C7A C8A -81.3(16)
C1A C6A C7A C8A 96.9(14)
C5A C6A C7A C9A 42.3(17)
C1A C6A C7A C9A -139.4(12)
C1A C2A C10A C11A 111.1(15)
C3A C2A C10A C11A -64(2)
C1A C2A C10A C12A -129.1(15)
C3A C2A C10A C12A 55.7(18)
C5A C4A C13A C14A 116.6(15)
C3A C4A C13A C14A -69(2)
C5A C4A C13A C15A -119.8(19)
C3A C4A C13A C15A 55(2)
C1A N1A C17A C18A -169.1(9)
Co1A N1A C17A C18A 7.3(12)
C1A N1A C17A C16A 11.6(16)
Co1A N1A C17A C16A -172.0(8)
C22A N2A C18A C19A -4.5(15)
Co1A N2A C18A C19A 160.8(8)
C22A N2A C18A C17A 173.0(8)
Co1A N2A C18A C17A -21.7(11)
N1A C17A C18A N2A 8.2(14)
C16A C17A C18A N2A -172.5(8)
N1A C17A C18A C19A -174.6(11)
C16A C17A C18A C19A 4.7(16)
N2A C18A C19A C20A 1.9(17)
C17A C18A C19A C20A -175.0(11)
C18A C19A C20A C21A 0.8(19)
C19A C20A C21A C22A -0.8(19)
C18A N2A C22A C21A 4.6(15)
Co1A N2A C22A C21A -160.7(8)
C18A N2A C22A C23A -178.2(8)
Co1A N2A C22A C23A 16.5(10)
C20A C21A C22A N2A -1.9(17)
C20A C21A C22A C23A -178.7(10)
C27A N3A C23A C24A -1.7(13)
Co1A N3A C23A C24A -173.9(7)
C27A N3A C23A C22A 178.2(8)
Co1A N3A C23A C22A 6.1(10)
N2A C22A C23A N3A -14.6(12)
C21A C22A C23A N3A 162.5(10)
N2A C22A C23A C24A 165.4(8)
C21A C22A C23A C24A -17.6(15)
N3A C23A C24A C25A 3.3(14)
C22A C23A C24A C25A -176.6(9)
C23A C24A C25A C26A -4.5(15)
C24A C25A C26A C27A 4.0(14)
C23A N3A C27A C26A 1.2(13)
Co1A N3A C27A C26A 171.6(6)
C23A N3A C27A C28A 171.5(8)
Co1A N3A C27A C28A -18.1(12)
C25A C26A C27A N3A -2.4(13)
C25A C26A C27A C28A -172.8(8)
C32A N4A C28A C29A 0.6(15)
Co2A N4A C28A C29A -176.3(7)
C32A N4A C28A C27A 176.1(9)
Co2A N4A C28A C27A -0.8(14)
N3A C27A C28A N4A 124.4(10)
C26A C27A C28A N4A -64.9(12)
N3A C27A C28A C29A -60.1(13)
C26A C27A C28A C29A 110.6(11)
N4A C28A C29A C30A 3.9(15)
C27A C28A C29A C30A -171.5(10)
C28A C29A C30A C31A -5.0(16)
C29A C30A C31A C32A 1.5(16)
C30A C31A C32A N4A 3.3(16)
C30A C31A C32A C33A -174.2(9)
C28A N4A C32A C31A -4.4(15)
Co2A N4A C32A C31A 173.0(8)
C28A N4A C32A C33A 173.2(9)
Co2A N4A C32A C33A -9.4(10)
C37A N5A C33A C34A 1.7(14)
Co2A N5A C33A C34A -172.5(7)
C37A N5A C33A C32A -178.6(9)
Co2A N5A C33A C32A 7.3(11)
C31A C32A C33A N5A 179.9(9)
N4A C32A C33A N5A 2.3(13)
C31A C32A C33A C34A -0.4(16)
N4A C32A C33A C34A -178.0(9)
N5A C33A C34A C35A 0.8(16)
C32A C33A C34A C35A -178.9(11)
C33A C34A C35A C36A -1.6(19)
C34A C35A C36A C37A 0.0(19)
C33A N5A C37A C36A -3.5(17)
Co2A N5A C37A C36A 170.5(9)
C33A N5A C37A C38A 178.0(9)
Co2A N5A C37A C38A -8.1(13)
C35A C36A C37A N5A 2.6(19)
C35A C36A C37A C38A -179.0(11)
C40A N6A C38A C39A 6.3(17)
Co2A N6A C38A C39A -178.7(8)
C40A N6A C38A C37A -173.3(9)
Co2A N6A C38A C37A 1.7(12)
N5A C37A C38A N6A 3.7(15)
C36A C37A C38A N6A -174.9(10)
N5A C37A C38A C39A -175.9(9)
C36A C37A C38A C39A 5.5(16)
C38A N6A C40A C41A 78.7(14)
Co2A N6A C40A C41A -96.0(10)
C38A N6A C40A C45A -104.4(11)
Co2A N6A C40A C45A 80.9(10)
C45A C40A C41A C42A -3.7(15)
N6A C40A C41A C42A 173.1(9)
C45A C40A C41A C46A 174.7(9)
N6A C40A C41A C46A -8.4(16)
C40A C41A C42A C43A -0.9(17)
C46A C41A C42A C43A -179.3(11)
C41A C42A C43A C44A 5.6(18)
C41A C42A C43A C49A -175.0(11)
C42A C43A C44A C45A -5.5(16)
C49A C43A C44A C45A 175.1(10)
C43A C44A C45A C40A 1.0(15)
C43A C44A C45A C52A 178.6(10)
C41A C40A C45A C44A 3.6(15)
N6A C40A C45A C44A -173.4(9)
C41A C40A C45A C52A -174.0(10)
N6A C40A C45A C52A 9.0(14)
C42A C41A C46A C47A 67.6(14)
C40A C41A C46A C47A -110.8(12)
C42A C41A C46A C48A -55.3(13)
C40A C41A C46A C48A 126.3(11)
C42A C43A C49A C50A 40.2(17)
C44A C43A C49A C50A -140.5(11)
C42A C43A C49A C51A -91.8(14)
C44A C43A C49A C51A 87.6(13)
C44A C45A C52A C53A 44.8(14)
C40A C45A C52A C53A -137.6(9)
C44A C45A C52A C54A -81.3(11)
C40A C45A C52A C54A 96.3(10)
Co2A N7A C55A C56A -58(100)
